data_4323270
loop_
_publ_author_name
'Xiandong Wang'
'Kevin R. Heier'
'Charlotte L. Stern'
'Kenneth R. Poeppelmeier'

_publ_contact_author
;
   Poeppelmeier, Kenneth R.
Dept. of Chemistry
Northwestern University
2145 Sheridan Rd.
Evanston IL, 60208-3113
;
_publ_contact_author_email ' krp@nwu.edu '
_publ_contact_author_fax ' 847 491 7713 '
_publ_contact_author_phone ' 847 491 3505 '
_publ_section_title
;
 Structural Comparison of Iron Tetrapolyvanadate Fe2V4O13 and Iron
 Polyvanadomolybdate Fe2V3.16Mo0.84O13.42: A New Substitution Mechanism of
 Molybdenum(VI) for Vanadium(V)
;
_journal_name_full 'Inorganic Chemistry'
_journal_page_first 6921
_journal_page_last 6927
_journal_paper_doi 10.1021/ic980942t
_journal_volume 37
_journal_year 1998
_chemical_formula_moiety 'Fe2 O13 V4 '
_chemical_formula_sum 'Fe2 O13 V4'
_chemical_formula_weight 523.45
_space_group_IT_number 14
_symmetry_cell_setting monoclinic
_symmetry_Int_Tables_number 14
_symmetry_space_group_name_Hall '-P 2ybc'
_symmetry_space_group_name_H-M 'P 1 21/c 1'
_audit_creation_date 1998-07-27
_audit_creation_method 'by teXsan v1.7'
_audit_update_record
;
?
;
_cell_angle_alpha 90
_cell_angle_beta 102
_cell_angle_gamma 90
_cell_formula_units_Z 4
_cell_length_a 8.300(2)
_cell_length_b 9.404(6)
_cell_length_c 14.560(2)
_cell_measurement_reflns_used 25
_cell_measurement_temperature 153.2
_cell_measurement_theta_max 13.2
_cell_measurement_theta_min 9.0
_cell_volume 1111.6(8)
_computing_cell_refinement 'MSC/AFC Diffractometer Control'
_computing_data_collection 'MSC/AFC Diffractometer Control'
_computing_data_reduction 'teXsan (MSC, 1995)'
_computing_publication_material 'teXsan (MSC, 1995)'
_computing_structure_refinement 'teXsan (MSC, 1995)'
_computing_structure_solution
;
SHELXS86 (Sheldrick, 1985)
;
_diffrn_ambient_temperature 153.2
_diffrn_measurement_device unknown
_diffrn_measurement_method \w-\q
_diffrn_orient_matrix_UB_11 0.06761
_diffrn_orient_matrix_UB_12 0.01610
_diffrn_orient_matrix_UB_13 -0.04840
_diffrn_orient_matrix_UB_21 0.09693
_diffrn_orient_matrix_UB_22 0.02534
_diffrn_orient_matrix_UB_23 0.05064
_diffrn_orient_matrix_UB_31 0.03484
_diffrn_orient_matrix_UB_32 -0.10200
_diffrn_orient_matrix_UB_33 0.00502
_diffrn_radiation_detector 'scintillation counter'
_diffrn_radiation_monochromator graphite
_diffrn_radiation_source 'X-ray tube'
_diffrn_radiation_type 'Mo K\a'
_diffrn_radiation_wavelength 0.7107
_diffrn_reflns_av_R_equivalents 0.03200
_diffrn_reflns_av_sigmaI/netI 0.110
_diffrn_reflns_limit_h_max 9
_diffrn_reflns_limit_h_min 0
_diffrn_reflns_limit_k_max 0
_diffrn_reflns_limit_k_min -11
_diffrn_reflns_limit_l_max 16
_diffrn_reflns_limit_l_min -17
_diffrn_reflns_number 2233
_diffrn_reflns_reduction_process 'Lp corrections applied'
_diffrn_reflns_theta_max 24.97
_diffrn_reflns_theta_min 1.43
_diffrn_standards_decay_% 0.00
_diffrn_standards_interval_count 0
_diffrn_standards_number 0
_exptl_absorpt_coefficient_mu 5.828
_exptl_absorpt_correction_T_max 0.860
_exptl_absorpt_correction_T_min 0.818
_exptl_absorpt_correction_type analytical
_exptl_crystal_colour amber
_exptl_crystal_density_diffrn 3.128
_exptl_crystal_density_meas ?
_exptl_crystal_description needle
_exptl_crystal_F_000 992.00
_exptl_crystal_size_max 0.27
_exptl_crystal_size_mid 0.03
_exptl_crystal_size_min 0.03
_refine_diff_density_max 0.97
_refine_diff_density_min -1.02
_refine_ls_extinction_coef 0.00000090(5)
_refine_ls_extinction_expression 'equ(3) Acta Cryst.(1968) A24, p213.'
_refine_ls_extinction_method 'Zachariasen (1967)'
_refine_ls_goodness_of_fit_all 1.638
_refine_ls_goodness_of_fit_obs 1.638
_refine_ls_hydrogen_treatment noref
_refine_ls_matrix_type full
_refine_ls_number_constraints 0
_refine_ls_number_parameters 108
_refine_ls_number_reflns 1216
_refine_ls_number_restraints 0
_refine_ls_R_factor_all 0.0411
_refine_ls_R_factor_obs 0.0411
_refine_ls_shift/esd_max 0.0003
_refine_ls_shift/esd_mean 0.0000
_refine_ls_structure_factor_coef F
_refine_ls_weighting_details 'w = 1/[\s^2^(Fo)]'
_refine_ls_weighting_scheme calc
_refine_ls_wR_factor_all 0.0382
_refine_ls_wR_factor_obs 0.0382
_reflns_number_observed 1216
_reflns_number_total 2150
_reflns_observed_criterion >3.00\s(I)
_cod_data_source_file ic980942t_1.cif
_cod_data_source_block S34-Fe2V4O13-IC980942T
_cod_depositor_comments
;
The following automatic conversions were performed:

'_exptl_crystal_density_meas' value 'not measured' was changed to '?'
- the value is perceived as not measured.

Automatic conversion script
Id: cif_fix_values 3008 2015-01-20 13:52:24Z robertas 

The following automatic conversions were performed:

'_refine_ls_weighting_scheme' value 'w = 1/[\s^2^(Fo)]' was changed
to 'calc'. New tag '_refine_ls_weighting_details' was created. The
value of the new tag was set to 'w = 1/[\s^2^(Fo)]'.

Automatic conversion script
Id: cif_fix_values 3143 2015-03-26 13:38:13Z robertas 
;
_cod_original_cell_volume 1111.3(6)
_cod_original_sg_symbol_H-M 'P 21/c '
_cod_original_formula_sum 'Fe2 O13 V4 '
_cod_database_code 4323270

loop_
_symmetry_equiv_pos_as_xyz
'   +x,   +y,   +z'
'   -x,1/2+y,1/2-z'
'   -x,   -y,   -z'
'   +x,1/2-y,1/2+z'

loop_
_atom_site_aniso_label
_atom_site_aniso_U_11
_atom_site_aniso_U_22
_atom_site_aniso_U_33
_atom_site_aniso_U_12
_atom_site_aniso_U_13
_atom_site_aniso_U_23
Fe(1) 0.005(1) 0.004(1) 0.004(1) 0.001(1) 0.0006(6) 0.000(1)
Fe(2) 0.005(1) 0.003(1) 0.004(1) 0.001(1) 0.0000(6) 0.001(1)
V(1) 0.004(1) 0.001(1) 0.002(1) 0.000(1) 0.000(1) 0.001(1)
V(2) 0.005(1) 0.004(1) 0.003(1) 0.000(1) 0.000(1) -0.001(1)
V(3) 0.007(1) 0.003(1) 0.003(1) 0.001(1) 0.0006(6) 0.001(1)
V(4) 0.004(1) 0.003(1) 0.002(1) 0.000(1) 0.000(1) -0.001(1)

loop_
_atom_site_label
_atom_site_fract_x
_atom_site_fract_y
_atom_site_fract_z
_atom_site_U_iso_or_equiv
_atom_site_occupancy
_atom_site_refinement_flags
_atom_site_thermal_displace_type
_atom_site_calc_flag
_atom_site_calc_attached_atom
Fe(1) 1.1893(2) 0.5012(2) 1.0069(1) 0.0042(4) 1.0000 . Uani d ?
Fe(2) 1.3081(2) 0.0000(2) 0.9816(1) 0.0039(4) 1.0000 . Uani d ?
V(1) 0.5303(2) 0.2123(2) 0.5956(1) 0.0024(5) 1.0000 . Uani d ?
V(2) 0.7476(2) 0.2221(2) 0.8278(1) 0.0038(5) 1.0000 . Uani d ?
V(3) 1.1438(2) 0.2408(2) 0.8222(1) 0.0042(5) 1.0000 . Uani d ?
V(4) 0.9575(2) -0.2074(2) 0.9081(1) 0.0035(5) 1.0000 . Uani d ?
O(1) 1.350(1) 0.615(1) 0.9569(5) 0.007(2) 1.0000 . Uiso d ?
O(2) 1.231(1) 0.617(1) 1.1256(5) 0.009(2) 1.0000 . Uiso d ?
O(3) 1.346(1) 0.361(1) 1.0765(5) 0.005(2) 1.0000 . Uiso d ?
O(4) 1.008(1) 0.382(1) 1.0462(5) 0.004(2) 1.0000 . Uiso d ?
O(5) 1.161(1) 0.384(1) 0.8908(5) 0.007(2) 1.0000 . Uiso d ?
O(6) 1.286(1) 0.120(1) 0.8684(5) 0.004(2) 1.0000 . Uiso d ?
O(7) 1.505(1) 0.113(1) 1.0476(5) 0.004(2) 1.0000 . Uiso d ?
O(8) 1.315(1) -0.113(1) 1.0988(5) 0.011(2) 1.0000 . Uiso d ?
O(9) 1.141(1) -0.135(1) 0.9094(5) 0.007(2) 1.0000 . Uiso d ?
O(10) 1.163(1) 0.293(1) 0.7075(4) 0.003(1) 1.0000 . Uiso d ?
O(11) 0.945(1) 0.165(1) 0.8122(5) 0.008(2) 1.0000 . Uiso d ?
O(12) 0.610(1) 0.223(1) 0.7178(5) 0.009(2) 1.0000 . Uiso d ?
O(13) 0.863(1) -0.117(1) 0.9780(5) 0.003(2) 1.0000 . Uiso d ?

loop_
_atom_type_symbol
_atom_type_oxidation_number
_atom_type_number_in_cell
_atom_type_scat_dispersion_real
_atom_type_scat_dispersion_imag
_atom_type_scat_source
Fe 0 8 0.346 0.844
;International Tables for Crystallography
(1992, Vol. C, Tables 4.2.6.8 and 6.1.1.1)
;
V 0 16 0.300 0.529
;International Tables for Crystallography
(1992, Vol. C, Tables 4.2.6.8 and 6.1.1.1)
;
O 0 52 0.011 0.006
;International Tables for Crystallography
(1992, Vol. C, Tables 4.2.6.8 and 6.1.1.1)
;

loop_
_geom_angle_atom_site_label_1
_geom_angle_atom_site_label_2
_geom_angle_atom_site_label_3
_geom_angle
_geom_angle_site_symmetry_1
_geom_angle_site_symmetry_2
_geom_angle_site_symmetry_3
_geom_angle_publ_flag
O(1) Fe(1) O(2) 91.0(3) . . . yes
O(1) Fe(1) O(3) 97.4(3) . . . yes
O(1) Fe(1) O(4) 174.5(3) . . . yes
O(1) Fe(1) O(4) 97.1(3) . . 3_767 yes
O(1) Fe(1) O(5) 87.4(3) . . . yes
O(2) Fe(1) O(3) 86.8(3) . . . yes
O(2) Fe(1) O(4) 93.2(3) . . . yes
O(2) Fe(1) O(4) 90.9(3) . . 3_767 yes
O(2) Fe(1) O(5) 176.9(3) . . . yes
O(3) Fe(1) O(4) 86.3(3) . . . yes
O(3) Fe(1) O(4) 165.3(3) . . 3_767 yes
O(3) Fe(1) O(5) 90.7(3) . . . yes
O(4) Fe(1) O(4) 79.4(3) . . 3_767 yes
O(4) Fe(1) O(5) 88.5(3) . . . yes
O(4) Fe(1) O(5) 92.0(3) 3_767 . . yes
O(6) Fe(2) O(7) 91.3(3) . . . yes
O(6) Fe(2) O(7) 93.9(3) . . 3_857 yes
O(6) Fe(2) O(8) 175.3(3) . . . yes
O(6) Fe(2) O(9) 89.5(3) . . . yes
O(6) Fe(2) O(13) 89.1(3) . . 3_757 yes
O(7) Fe(2) O(7) 78.1(3) . . 3_857 yes
O(7) Fe(2) O(8) 89.8(3) . . . yes
O(7) Fe(2) O(9) 169.9(3) . . . yes
O(7) Fe(2) O(13) 97.4(3) . . 3_757 yes
O(7) Fe(2) O(8) 90.8(3) 3_857 . . yes
O(7) Fe(2) O(9) 91.8(3) 3_857 . . yes
O(7) Fe(2) O(13) 174.6(3) 3_857 . 3_757 yes
O(8) Fe(2) O(9) 90.3(3) . . . yes
O(8) Fe(2) O(13) 86.3(3) . . 3_757 yes
O(9) Fe(2) O(13) 92.7(3) . . 3_757 yes
O(1) V(1) O(3) 108.6(4) 2_746 . 4_454 yes
O(1) V(1) O(7) 111.1(4) 2_746 . 4_454 yes
O(1) V(1) O(12) 111.4(3) 2_746 . . yes
O(3) V(1) O(7) 107.0(3) 4_454 . 4_454 yes
O(3) V(1) O(12) 109.4(3) 4_454 . . yes
O(7) V(1) O(12) 109.2(3) 4_454 . . yes
O(2) V(2) O(8) 109.2(4) 3_767 . 3_757 yes
O(2) V(2) O(11) 107.7(3) 3_767 . . yes
O(2) V(2) O(12) 111.1(4) 3_767 . . yes
O(8) V(2) O(11) 108.6(4) 3_757 . . yes
O(8) V(2) O(12) 111.1(4) 3_757 . . yes
O(11) V(2) O(12) 109.0(3) . . . yes
O(5) V(3) O(6) 110.0(4) . . . yes
O(5) V(3) O(10) 109.1(4) . . . yes
O(5) V(3) O(11) 109.7(3) . . . yes
O(6) V(3) O(10) 111.6(3) . . . yes
O(6) V(3) O(11) 109.0(3) . . . yes
O(10) V(3) O(11) 107.4(3) . . . yes
O(4) V(4) O(9) 107.4(3) 3_757 . . yes
O(4) V(4) O(10) 111.8(3) 3_757 . 2_746 yes
O(4) V(4) O(13) 108.0(3) 3_757 . . yes
O(9) V(4) O(10) 110.2(3) . . 2_746 yes
O(9) V(4) O(13) 109.5(4) . . . yes
O(10) V(4) O(13) 109.8(3) 2_746 . . yes
Fe(1) O(1) V(1) 173.9(4) . . 2_756 yes
Fe(1) O(1) O(3) 148.4(4) . . 3_867 yes
Fe(1) O(1) O(5) 46.7(2) . . . yes
V(1) O(1) O(3) 35.6(2) 2_756 . 3_867 yes
V(1) O(1) O(5) 129.3(4) 2_756 . . yes
O(3) O(1) O(5) 119.7(3) 3_867 . . yes
Fe(1) O(2) V(2) 146.3(5) . . 3_767 yes
Fe(1) O(2) O(3) 46.1(2) . . . yes
Fe(1) O(2) O(8) 112.8(4) . . 1_565 yes
Fe(1) O(2) O(11) 132.3(4) . . 3_767 yes
V(2) O(2) O(3) 153.8(4) 3_767 . . yes
V(2) O(2) O(8) 35.3(2) 3_767 . 1_565 yes
V(2) O(2) O(11) 37.7(2) 3_767 . 3_767 yes
O(3) O(2) O(8) 132.6(3) . . 1_565 yes
O(3) O(2) O(11) 166.1(4) . . 3_767 yes
O(8) O(2) O(11) 61.2(3) 1_565 . 3_767 yes
Fe(1) O(3) V(1) 148.6(4) . . 4_655 yes
Fe(1) O(3) O(1) 113.2(3) . . 3_867 yes
Fe(1) O(3) O(2) 47.1(2) . . . yes
Fe(1) O(3) O(4) 47.9(2) . . . yes
Fe(1) O(3) O(7) 140.5(4) . . . yes
Fe(1) O(3) O(12) 154.0(4) . . 4_655 yes
V(1) O(3) O(1) 35.8(2) 4_655 . 3_867 yes
V(1) O(3) O(2) 133.3(4) 4_655 . . yes
V(1) O(3) O(4) 159.5(4) 4_655 . . yes
V(1) O(3) O(7) 38.2(2) 4_655 . . yes
V(1) O(3) O(12) 36.7(2) 4_655 . 4_655 yes
O(1) O(3) O(2) 111.6(3) 3_867 . . yes
O(1) O(3) O(4) 158.7(3) 3_867 . . yes
O(1) O(3) O(7) 62.8(3) 3_867 . . yes
O(1) O(3) O(12) 62.2(2) 3_867 . 4_655 yes
O(2) O(3) O(4) 65.0(3) . . . yes
O(2) O(3) O(7) 171.1(4) . . . yes
O(2) O(3) O(12) 108.7(3) . . 4_655 yes
O(4) O(3) O(7) 122.9(4) . . . yes
O(4) O(3) O(12) 139.0(3) . . 4_655 yes
O(7) O(3) O(12) 62.9(3) . . 4_655 yes
Fe(1) O(4) Fe(1) 100.6(3) . . 3_767 yes
Fe(1) O(4) V(4) 122.7(4) . . 3_757 yes
Fe(1) O(4) O(3) 45.8(2) . . . yes
Fe(1) O(4) O(4) 49.3(2) . . 3_767 yes
Fe(1) O(4) O(5) 44.9(2) . . . yes
Fe(1) O(4) O(9) 155.8(4) . . 3_757 yes
Fe(1) O(4) O(13) 97.6(3) . . 3_757 yes
Fe(1) O(4) V(4) 135.3(4) 3_767 . 3_757 yes
Fe(1) O(4) O(3) 146.3(4) 3_767 . . yes
Fe(1) O(4) O(4) 51.3(3) 3_767 . 3_767 yes
Fe(1) O(4) O(5) 99.2(3) 3_767 . . yes
Fe(1) O(4) O(9) 100.3(3) 3_767 . 3_757 yes
Fe(1) O(4) O(13) 139.1(4) 3_767 . 3_757 yes
V(4) O(4) O(3) 78.1(3) 3_757 . . yes
V(4) O(4) O(4) 167.9(5) 3_757 . 3_767 yes
V(4) O(4) O(5) 104.0(3) 3_757 . . yes
V(4) O(4) O(9) 35.0(2) 3_757 . 3_757 yes
V(4) O(4) O(13) 34.4(2) 3_757 . 3_757 yes
Fe(1) O(5) V(3) 159.7(5) . . . yes

loop_
_geom_bond_atom_site_label_1
_geom_bond_atom_site_label_2
_geom_bond_distance
_geom_bond_site_symmetry_1
_geom_bond_site_symmetry_2
_geom_bond_publ_flag
Fe(1) O(1) 1.964(7) . . yes
Fe(1) O(2) 2.009(8) . . yes
Fe(1) O(3) 1.977(7) . . yes
Fe(1) O(4) 2.049(7) . . yes
Fe(1) O(4) 1.989(7) . 3_767 yes
Fe(1) O(5) 1.990(7) . . yes
Fe(2) O(6) 1.974(7) . . yes
Fe(2) O(7) 2.020(7) . . yes
Fe(2) O(7) 1.995(7) . 3_857 yes
Fe(2) O(8) 1.999(8) . . yes
Fe(2) O(9) 2.007(8) . . yes
Fe(2) O(13) 1.979(7) . 3_757 yes
V(1) O(1) 1.652(7) . 2_746 yes
V(1) O(3) 1.646(7) . 4_454 yes
V(1) O(7) 1.780(8) . 4_454 yes
V(1) O(12) 1.766(7) . . yes
V(2) O(2) 1.657(8) . 3_767 yes
V(2) O(8) 1.646(8) . 3_757 yes
V(2) O(11) 1.782(7) . . yes
V(2) O(12) 1.763(7) . . yes
V(3) O(5) 1.664(8) . . yes
V(3) O(6) 1.673(7) . . yes
V(3) O(10) 1.781(6) . . yes
V(3) O(11) 1.776(7) . . yes
V(4) O(4) 1.775(8) . 3_757 yes
V(4) O(9) 1.667(7) . . yes
V(4) O(10) 1.770(6) . 2_746 yes
V(4) O(13) 1.646(7) . . yes

loop_
_geom_contact_atom_site_label_1
_geom_contact_atom_site_label_2
_geom_contact_distance
_geom_contact_site_symmetry_1
_geom_contact_site_symmetry_2
_geom_contact_publ_flag
Fe(1) V(4) 3.482(3) . 1_565 no
Fe(1) V(1) 3.490(3) . 4_655 no
Fe(2) V(1) 3.492(3) . 4_655 no
V(1) O(9) 3.09(1) . 2_756 no
V(1) O(13) 3.60(1) . 2_656 no
V(3) V(4) 3.318(2) . 2_756 no
V(4) O(1) 3.60(1) . 1_545 no
O(1) O(3) 2.68(1) . 3_867 no
O(1) O(12) 2.82(1) . 2_756 no
O(1) O(7) 2.83(1) . 3_867 no
O(1) O(9) 2.91(1) . 1_565 no
O(1) O(8) 3.34(1) . 1_565 no
O(1) O(1) 3.34(1) . 3_867 no
O(2) O(8) 2.69(1) . 1_565 no
O(3) O(12) 2.79(1) . 4_655 no
O(3) O(10) 3.04(1) . 4 no
O(4) O(10) 2.94(1) . 4 no
O(7) O(12) 2.89(1) . 4_655 no
O(10) O(13) 2.80(1) . 2_756 no
